data_7215897
loop_
_publ_author_name
'He, Yuan-Chun'
'Guo, Jiao'
'Zhang, Hong-Mei'
'Ma, Jian-Fang'
'Liu, Ying-Ying'

_publ_section_title
;
 Tuning the void volume in a series of isomorphic porous metal--organic
 frameworks by varying the solvent size and length of organic ligands
;
_journal_issue 24
_journal_name_full CrystEngComm
_journal_page_first 5450
_journal_paper_doi 10.1039/c4ce00347k
_journal_volume 16
_journal_year 2014
_chemical_formula_moiety 'C54 H72 Cd3 N32 O7'
_chemical_formula_sum 'C54 H72 Cd3 N32 O7'
_chemical_formula_weight 1618.64
_chemical_name_systematic
;
 ?
;
_space_group_IT_number 14
_symmetry_cell_setting monoclinic
_symmetry_space_group_name_Hall '-P 2ybc'
_symmetry_space_group_name_H-M 'P 1 21/c 1'
_atom_sites_solution_hydrogens geom
_atom_sites_solution_primary direct
_atom_sites_solution_secondary difmap
_audit_creation_method SHELXL-97
_cell_angle_alpha 90.00
_cell_angle_beta 97.147(3)
_cell_angle_gamma 90.00
_cell_formula_units_Z 2
_cell_length_a 11.0290(4)
_cell_length_b 22.7620(7)
_cell_length_c 14.4800(4)
_cell_measurement_reflns_used 3795
_cell_measurement_temperature 293(2)
_cell_measurement_theta_max 29.1758
_cell_measurement_theta_min 2.9674
_cell_volume 3606.8(2)
_computing_cell_refinement CrysAlis
_computing_data_collection 'CrysAlis (Oxford Diffraction, 2006)'
_computing_data_reduction CrysAlis
_computing_structure_refinement 'SHELXL-97 (Sheldrick, 2008)'
_computing_structure_solution 'SHELXL-97 (Sheldrick, 2008)'
_diffrn_ambient_temperature 293(2)
_diffrn_detector_area_resol_mean 10.0
_diffrn_measured_fraction_theta_full 0.988
_diffrn_measured_fraction_theta_max 0.839
_diffrn_measurement_device_type 'Oxford Diffraction Gemini R Ultra'
_diffrn_measurement_method '\w scan'
_diffrn_radiation_monochromator graphite
_diffrn_radiation_source 'fine-focus sealed tube'
_diffrn_radiation_type MoK\a
_diffrn_radiation_wavelength 0.71069
_diffrn_reflns_av_R_equivalents 0.0374
_diffrn_reflns_av_sigmaI/netI 0.0713
_diffrn_reflns_limit_h_max 9
_diffrn_reflns_limit_h_min -14
_diffrn_reflns_limit_k_max 22
_diffrn_reflns_limit_k_min -30
_diffrn_reflns_limit_l_max 17
_diffrn_reflns_limit_l_min -19
_diffrn_reflns_number 15236
_diffrn_reflns_theta_full 25.00
_diffrn_reflns_theta_max 29.24
_diffrn_reflns_theta_min 3.19
_exptl_absorpt_coefficient_mu 0.946
_exptl_absorpt_correction_T_max 0.8118
_exptl_absorpt_correction_T_min 0.7979
_exptl_absorpt_correction_type multi-scan
_exptl_crystal_colour colorless
_exptl_crystal_density_diffrn 1.490
_exptl_crystal_density_method 'not measured'
_exptl_crystal_description block
_exptl_crystal_F_000 1640
_exptl_crystal_size_max 0.25
_exptl_crystal_size_mid 0.24
_exptl_crystal_size_min 0.23
_refine_diff_density_max 1.068
_refine_diff_density_min -0.554
_refine_diff_density_rms 0.101
_refine_ls_extinction_method none
_refine_ls_goodness_of_fit_ref 1.051
_refine_ls_hydrogen_treatment mixed
_refine_ls_matrix_type full
_refine_ls_number_parameters 439
_refine_ls_number_reflns 8232
_refine_ls_number_restraints 0
_refine_ls_restrained_S_all 1.051
_refine_ls_R_factor_all 0.0808
_refine_ls_R_factor_gt 0.0457
_refine_ls_shift/su_max 0.001
_refine_ls_shift/su_mean 0.000
_refine_ls_structure_factor_coef Fsqd
_refine_ls_weighting_details 'calc w=1/[\s^2^(Fo^2^)+(0.0391P)^2^+0.0000P] where P=(Fo^2^+2Fc^2^)/3'
_refine_ls_weighting_scheme calc
_refine_ls_wR_factor_gt 0.0877
_refine_ls_wR_factor_ref 0.1053
_reflns_number_gt 5780
_reflns_number_total 8232
_reflns_threshold_expression >2\s(I)
_cod_data_source_file c4ce00347k2.cif
_cod_data_source_block 5
_cod_depositor_comments 'Adding full bibliography for 7215893--7215898.cif.'
_cod_original_sg_symbol_H-M 'p 21/c'
_cod_database_code 7215897

loop_
_symmetry_equiv_pos_as_xyz
'x, y, z'
'-x, y+1/2, -z+1/2'
'-x, -y, -z'
'x, -y-1/2, z-1/2'

loop_
_atom_site_label
_atom_site_type_symbol
_atom_site_fract_x
_atom_site_fract_y
_atom_site_fract_z
_atom_site_U_iso_or_equiv
_atom_site_adp_type
_atom_site_occupancy
_atom_site_symmetry_multiplicity
_atom_site_calc_flag
_atom_site_refinement_flags
Cd1 Cd 0.5000 0.0000 0.0000 0.02901(11) Uani 1 2 d S
Cd2 Cd 0.63583(2) -0.074446(12) 0.216341(17) 0.02876(9) Uani 1 1 d .
C1 C -0.0625(4) -0.0948(2) 0.2747(3) 0.0461(11) Uani 1 1 d .
H1 H -0.0854 -0.1084 0.3305 0.055 Uiso 1 1 calc R
C2 C 0.0596(4) -0.0923(2) 0.2660(3) 0.0450(11) Uani 1 1 d .
H2 H 0.1172 -0.1042 0.3148 0.054 Uiso 1 1 calc R
C3 C 0.0966(4) -0.07188(17) 0.1840(3) 0.0341(9) Uani 1 1 d .
C4 C 0.0055(4) -0.0566(2) 0.1134(3) 0.0485(12) Uani 1 1 d .
H4 H 0.0257 -0.0436 0.0564 0.058 Uiso 1 1 calc R
C5 C -0.1138(4) -0.0607(2) 0.1280(3) 0.0510(12) Uani 1 1 d .
H5 H -0.1732 -0.0503 0.0794 0.061 Uiso 1 1 calc R
C6 C 0.2250(4) -0.06430(18) 0.1693(3) 0.0343(9) Uani 1 1 d .
C7 C 0.5821(5) -0.2909(2) -0.2374(3) 0.0594(14) Uani 1 1 d .
H7 H 0.5522 -0.2917 -0.3003 0.071 Uiso 1 1 calc R
C8 C 0.5773(5) -0.2391(2) -0.1908(3) 0.0573(14) Uani 1 1 d .
H8 H 0.5462 -0.2056 -0.2219 0.069 Uiso 1 1 calc R
C9 C 0.6192(4) -0.23685(17) -0.0968(3) 0.0363(9) Uani 1 1 d .
C10 C 0.6658(4) -0.28795(17) -0.0547(3) 0.0431(11) Uani 1 1 d .
H10 H 0.6954 -0.2884 0.0083 0.052 Uiso 1 1 calc R
C11 C 0.6678(4) -0.33837(17) -0.1075(3) 0.0404(10) Uani 1 1 d .
H11 H 0.6994 -0.3725 -0.0783 0.048 Uiso 1 1 calc R
C12 C 0.6123(4) -0.18283(17) -0.0434(3) 0.0355(9) Uani 1 1 d .
C13 C 0.6235(5) 0.0196(2) 0.3862(3) 0.0615(14) Uani 1 1 d .
C14 C 0.5204(7) 0.0563(3) 0.3422(5) 0.101(2) Uani 1 1 d .
H14A H 0.5352 0.0692 0.2808 0.122 Uiso 1 1 calc R
H14B H 0.4443 0.0344 0.3367 0.122 Uiso 1 1 calc R
C15 C 0.5160(11) 0.1067(4) 0.4055(7) 0.170(5) Uani 1 1 d .
H15A H 0.5443 0.1419 0.3770 0.204 Uiso 1 1 calc R
H15B H 0.4327 0.1133 0.4181 0.204 Uiso 1 1 calc R
C16 C 0.5942(10) 0.0939(3) 0.4919(6) 0.146(4) Uani 1 1 d .
H16A H 0.6489 0.1264 0.5100 0.175 Uiso 1 1 calc R
H16B H 0.5461 0.0856 0.5420 0.175 Uiso 1 1 calc R
C17 C 0.7612(9) 0.0182(4) 0.5293(5) 0.162(4) Uani 1 1 d .
H17A H 0.7741 0.0411 0.5853 0.243 Uiso 1 1 calc R
H17B H 0.8339 0.0189 0.4990 0.243 Uiso 1 1 calc R
H17C H 0.7426 -0.0216 0.5444 0.243 Uiso 1 1 calc R
C18 C 0.1654(9) 0.1463(4) 0.2805(7) 0.121(3) Uani 1 1 d .
C19 C 0.1565(11) 0.0893(4) 0.2325(6) 0.176(5) Uani 1 1 d .
H19A H 0.2375 0.0730 0.2308 0.212 Uiso 1 1 calc R
H19B H 0.1098 0.0620 0.2654 0.212 Uiso 1 1 calc R
C20 C 0.0982(9) 0.0977(4) 0.1410(6) 0.141(3) Uani 1 1 d .
H20A H 0.0238 0.0747 0.1309 0.169 Uiso 1 1 calc R
H20B H 0.1517 0.0856 0.0961 0.169 Uiso 1 1 calc R
C21 C 0.0690(8) 0.1624(5) 0.1298(7) 0.139(3) Uani 1 1 d .
H21A H 0.1103 0.1799 0.0811 0.167 Uiso 1 1 calc R
H21B H -0.0183 0.1689 0.1157 0.167 Uiso 1 1 calc R
C22 C 0.1078(9) 0.2487(4) 0.2448(9) 0.197(6) Uani 1 1 d .
H22A H 0.0687 0.2699 0.1920 0.296 Uiso 1 1 calc R
H22B H 0.1885 0.2640 0.2619 0.296 Uiso 1 1 calc R
H22C H 0.0610 0.2530 0.2960 0.296 Uiso 1 1 calc R
C23 C 0.2378(13) -0.2486(6) -0.0255(8) 0.134(4) Uani 1 1 d .
C24 C 0.2887(14) -0.2056(6) 0.0455(12) 0.205(6) Uani 1 1 d .
H24A H 0.3761 -0.2103 0.0620 0.247 Uiso 1 1 calc R
H24B H 0.2706 -0.1654 0.0262 0.247 Uiso 1 1 calc R
C25 C 0.222(2) -0.2235(9) 0.1187(13) 0.309(12) Uani 1 1 d .
H25A H 0.1730 -0.1905 0.1354 0.371 Uiso 1 1 calc R
H25B H 0.2791 -0.2331 0.1728 0.371 Uiso 1 1 calc R
C26 C 0.138(2) -0.2757(11) 0.0958(12) 0.343(14) Uani 1 1 d .
H26A H 0.1636 -0.3098 0.1333 0.412 Uiso 1 1 calc R
H26B H 0.0534 -0.2664 0.1025 0.412 Uiso 1 1 calc R
C27 C 0.1074(10) -0.3220(4) -0.0526(6) 0.161(5) Uani 1 1 d .
H27A H 0.0497 -0.3435 -0.0212 0.241 Uiso 1 1 calc R
H27B H 0.1688 -0.3484 -0.0696 0.241 Uiso 1 1 calc R
H27C H 0.0658 -0.3040 -0.1076 0.241 Uiso 1 1 calc R
N1 N -0.1507(3) -0.07878(15) 0.2076(2) 0.0405(8) Uani 1 1 d .
N2 N 0.2567(3) -0.03906(16) 0.0926(2) 0.0424(9) Uani 1 1 d .
N3 N 0.3769(3) -0.03992(15) 0.1047(2) 0.0392(8) Uani 1 1 d .
N4 N 0.4176(3) -0.06522(15) 0.1860(2) 0.0380(8) Uani 1 1 d .
N5 N 0.3220(3) -0.08104(15) 0.2284(2) 0.0388(8) Uani 1 1 d .
N6 N 0.6271(3) -0.34078(14) -0.1979(2) 0.0385(8) Uani 1 1 d .
N7 N 0.5733(3) -0.13130(15) -0.0809(2) 0.0452(9) Uani 1 1 d .
N8 N 0.5777(3) -0.09489(14) -0.0089(2) 0.0393(8) Uani 1 1 d .
N9 N 0.6167(3) -0.12339(14) 0.0691(2) 0.0364(8) Uani 1 1 d .
N10 N 0.6395(3) -0.17914(14) 0.0489(2) 0.0385(8) Uani 1 1 d .
N11 N 0.6361(3) 0.01183(14) 0.1319(2) 0.0378(8) Uani 1 1 d .
N12 N 0.6978(4) 0.05254(18) 0.1522(3) 0.0700(14) Uani 1 1 d .
N13 N 0.7572(8) 0.0928(3) 0.1731(6) 0.172(4) Uani 1 1 d .
N14 N 0.6616(6) 0.0423(2) 0.4685(3) 0.0932(18) Uani 1 1 d .
N15 N 0.1155(7) 0.1860(3) 0.2209(6) 0.120(2) Uani 1 1 d .
N16 N 0.1563(12) -0.2834(7) -0.0001(12) 0.223(6) Uani 1 1 d .
O1 O 0.6649(3) -0.02604(14) 0.3555(2) 0.0623(10) Uani 1 1 d .
O2 O 0.2095(8) 0.1535(4) 0.3605(5) 0.201(4) Uani 1 1 d .
O3 O 0.2737(13) -0.2478(7) -0.1055(13) 0.338(8) Uani 1 1 d .
O1W O -0.0684(11) -0.3928(6) 0.0127(7) 0.151(5) Uani 0.50 1 d P

loop_
_atom_site_aniso_label
_atom_site_aniso_U_11
_atom_site_aniso_U_22
_atom_site_aniso_U_33
_atom_site_aniso_U_23
_atom_site_aniso_U_13
_atom_site_aniso_U_12
Cd1 0.0307(2) 0.0263(2) 0.0307(2) 0.00463(17) 0.00657(16) 0.00423(17)
Cd2 0.02740(15) 0.02919(16) 0.02971(15) 0.00348(12) 0.00359(11) 0.00003(12)
C1 0.037(2) 0.067(3) 0.036(2) 0.012(2) 0.0087(19) -0.008(2)
C2 0.028(2) 0.068(3) 0.038(2) 0.012(2) 0.0000(18) -0.002(2)
C3 0.028(2) 0.038(2) 0.037(2) 0.0017(19) 0.0062(17) -0.0022(18)
C4 0.032(2) 0.076(3) 0.039(2) 0.020(2) 0.0100(18) 0.000(2)
C5 0.031(2) 0.083(4) 0.039(2) 0.013(2) 0.0015(19) 0.001(2)
C6 0.026(2) 0.044(2) 0.034(2) -0.0008(19) 0.0064(16) 0.0011(18)
C7 0.090(4) 0.052(3) 0.033(2) -0.013(2) -0.004(2) 0.023(3)
C8 0.088(4) 0.045(3) 0.037(2) -0.007(2) -0.001(2) 0.028(3)
C9 0.047(3) 0.031(2) 0.033(2) -0.0064(18) 0.0077(18) 0.0050(19)
C10 0.064(3) 0.033(2) 0.032(2) -0.0047(19) 0.003(2) 0.006(2)
C11 0.058(3) 0.030(2) 0.033(2) -0.0006(18) 0.0076(19) 0.007(2)
C12 0.045(2) 0.030(2) 0.032(2) -0.0013(18) 0.0056(18) 0.0097(19)
C13 0.083(4) 0.053(3) 0.050(3) -0.003(3) 0.014(3) -0.004(3)
C14 0.124(6) 0.095(5) 0.085(4) -0.020(4) 0.014(4) 0.044(5)
C15 0.243(13) 0.124(7) 0.136(8) -0.043(7) -0.002(8) 0.083(8)
C16 0.234(12) 0.086(6) 0.123(7) -0.048(5) 0.044(7) 0.025(6)
C17 0.207(11) 0.156(8) 0.103(6) -0.048(6) -0.060(7) 0.029(7)
C18 0.126(7) 0.108(7) 0.125(7) -0.029(6) 0.005(6) -0.015(6)
C19 0.288(15) 0.108(7) 0.109(6) -0.031(5) -0.071(8) 0.011(7)
C20 0.171(10) 0.117(7) 0.126(7) -0.021(6) -0.014(7) -0.012(6)
C21 0.117(8) 0.149(9) 0.148(8) 0.012(7) 0.000(6) -0.024(6)
C22 0.168(11) 0.082(6) 0.365(17) -0.023(8) 0.127(10) -0.005(6)
C23 0.129(10) 0.147(10) 0.129(8) -0.022(8) 0.022(7) 0.024(7)
C24 0.196(14) 0.173(12) 0.240(15) -0.087(12) -0.003(12) -0.049(10)
C25 0.41(3) 0.26(2) 0.27(2) -0.158(18) 0.12(2) -0.166(19)
C26 0.39(3) 0.43(3) 0.218(17) -0.19(2) 0.102(18) -0.08(2)
C27 0.201(11) 0.152(8) 0.132(7) -0.094(7) 0.029(7) -0.101(8)
N1 0.0286(18) 0.052(2) 0.0408(18) 0.0109(17) 0.0049(15) -0.0026(16)
N2 0.0234(18) 0.062(2) 0.0415(19) 0.0127(18) 0.0043(14) 0.0026(17)
N3 0.0280(19) 0.049(2) 0.0416(18) 0.0077(17) 0.0072(15) 0.0009(16)
N4 0.0261(18) 0.048(2) 0.0407(18) 0.0043(17) 0.0074(14) -0.0005(16)
N5 0.0263(18) 0.050(2) 0.0404(18) 0.0085(17) 0.0071(15) 0.0003(16)
N6 0.043(2) 0.036(2) 0.0365(18) -0.0066(16) 0.0048(15) 0.0055(16)
N7 0.062(3) 0.038(2) 0.0345(18) -0.0017(17) 0.0032(17) 0.0137(18)
N8 0.054(2) 0.0299(18) 0.0342(18) -0.0046(16) 0.0054(16) 0.0084(16)
N9 0.044(2) 0.0289(18) 0.0354(17) -0.0017(15) 0.0026(15) 0.0074(15)
N10 0.054(2) 0.0280(18) 0.0337(17) -0.0003(15) 0.0042(16) 0.0097(16)
N11 0.043(2) 0.0257(17) 0.0428(18) 0.0058(16) -0.0010(16) -0.0085(16)
N12 0.084(3) 0.042(2) 0.077(3) 0.011(2) -0.016(3) -0.021(2)
N13 0.214(9) 0.090(4) 0.188(7) 0.028(5) -0.074(7) -0.101(5)
N14 0.135(5) 0.073(3) 0.068(3) -0.026(3) -0.002(3) 0.005(3)
N15 0.107(6) 0.097(5) 0.164(7) -0.009(5) 0.044(5) -0.024(4)
N16 0.180(12) 0.237(14) 0.265(17) -0.018(12) 0.085(11) -0.033(10)
O1 0.095(3) 0.048(2) 0.0411(17) -0.0082(16) -0.0016(18) 0.0086(19)
O2 0.235(9) 0.226(8) 0.128(5) -0.087(5) -0.031(5) -0.020(6)
O3 0.286(16) 0.349(18) 0.398(19) 0.113(16) 0.114(15) 0.020(12)
O1W 0.147(11) 0.186(12) 0.112(8) -0.013(8) -0.010(7) -0.062(9)

loop_
_atom_type_symbol
_atom_type_description
_atom_type_scat_dispersion_real
_atom_type_scat_dispersion_imag
_atom_type_scat_source
C C 0.0033 0.0016 'International Tables Vol C Tables 4.2.6.8 and 6.1.1.4'
H H 0.0000 0.0000 'International Tables Vol C Tables 4.2.6.8 and 6.1.1.4'
N N 0.0061 0.0033 'International Tables Vol C Tables 4.2.6.8 and 6.1.1.4'
O O 0.0106 0.0060 'International Tables Vol C Tables 4.2.6.8 and 6.1.1.4'
Cd Cd -0.8075 1.2024 'International Tables Vol C Tables 4.2.6.8 and 6.1.1.4'

loop_
_geom_angle_atom_site_label_1
_geom_angle_atom_site_label_2
_geom_angle_atom_site_label_3
_geom_angle
_geom_angle_site_symmetry_1
_geom_angle_site_symmetry_3
N11 Cd1 N11 180.00(18) . 3_655
N11 Cd1 N8 92.99(11) . 3_655
N11 Cd1 N8 87.01(11) 3_655 3_655
N11 Cd1 N8 87.01(11) . .
N11 Cd1 N8 92.99(11) 3_655 .
N8 Cd1 N8 180.0(2) 3_655 .
N11 Cd1 N3 96.99(12) . 3_655
N11 Cd1 N3 83.01(12) 3_655 3_655
N8 Cd1 N3 85.58(12) 3_655 3_655
N8 Cd1 N3 94.42(12) . 3_655
N11 Cd1 N3 83.01(12) . .
N11 Cd1 N3 96.99(12) 3_655 .
N8 Cd1 N3 94.42(12) 3_655 .
N8 Cd1 N3 85.58(12) . .
N3 Cd1 N3 180.0(2) 3_655 .
O1 Cd2 N6 86.50(11) . 4_556
O1 Cd2 N11 92.72(12) . .
N6 Cd2 N11 177.46(13) 4_556 .
O1 Cd2 N1 92.06(13) . 1_655
N6 Cd2 N1 95.86(12) 4_556 1_655
N11 Cd2 N1 86.58(12) . 1_655
O1 Cd2 N9 176.78(13) . .
N6 Cd2 N9 94.90(11) 4_556 .
N11 Cd2 N9 86.00(11) . .
N1 Cd2 N9 84.91(11) 1_655 .
O1 Cd2 N4 98.43(12) . .
N6 Cd2 N4 93.66(12) 4_556 .
N11 Cd2 N4 84.05(12) . .
N1 Cd2 N4 166.24(11) 1_655 .
N9 Cd2 N4 84.39(11) . .
N1 C1 C2 123.9(4) . .
N1 C1 H1 118.1 . .
C2 C1 H1 118.1 . .
C1 C2 C3 119.5(4) . .
C1 C2 H2 120.3 . .
C3 C2 H2 120.3 . .
C2 C3 C4 117.0(4) . .
C2 C3 C6 123.9(3) . .
C4 C3 C6 119.1(4) . .
C5 C4 C3 119.6(4) . .
C5 C4 H4 120.2 . .
C3 C4 H4 120.2 . .
N1 C5 C4 124.1(4) . .
N1 C5 H5 118.0 . .
C4 C5 H5 118.0 . .
N2 C6 N5 112.5(4) . .
N2 C6 C3 121.9(3) . .
N5 C6 C3 125.6(4) . .
N6 C7 C8 123.9(4) . .
N6 C7 H7 118.1 . .
C8 C7 H7 118.1 . .
C7 C8 C9 119.4(4) . .
C7 C8 H8 120.3 . .
C9 C8 H8 120.3 . .
C10 C9 C8 117.6(4) . .
C10 C9 C12 121.1(3) . .
C8 C9 C12 121.3(4) . .
C11 C10 C9 119.2(4) . .
C11 C10 H10 120.4 . .
C9 C10 H10 120.4 . .
N6 C11 C10 123.5(4) . .
N6 C11 H11 118.3 . .
C10 C11 H11 118.3 . .
N10 C12 N7 111.8(3) . .
N10 C12 C9 124.3(3) . .
N7 C12 C9 123.9(3) . .
O1 C13 N14 124.2(5) . .
O1 C13 C14 127.8(5) . .
N14 C13 C14 108.0(5) . .
C15 C14 C13 104.7(6) . .
C15 C14 H14A 110.8 . .
C13 C14 H14A 110.8 . .
C15 C14 H14B 110.8 . .
C13 C14 H14B 110.8 . .
H14A C14 H14B 108.9 . .
C16 C15 C14 108.4(7) . .
C16 C15 H15A 110.0 . .
C14 C15 H15A 110.0 . .
C16 C15 H15B 110.0 . .
C14 C15 H15B 110.0 . .
H15A C15 H15B 108.4 . .
N14 C16 C15 103.2(6) . .
N14 C16 H16A 111.1 . .
C15 C16 H16A 111.1 . .
N14 C16 H16B 111.1 . .
C15 C16 H16B 111.1 . .
H16A C16 H16B 109.1 . .
N14 C17 H17A 109.5 . .
N14 C17 H17B 109.5 . .
H17A C17 H17B 109.5 . .
N14 C17 H17C 109.5 . .
H17A C17 H17C 109.5 . .
H17B C17 H17C 109.5 . .
O2 C18 N15 128.1(9) . .
O2 C18 C19 124.6(10) . .
N15 C18 C19 107.3(8) . .
C20 C19 C18 108.6(8) . .
C20 C19 H19A 110.0 . .
C18 C19 H19A 110.0 . .
C20 C19 H19B 110.0 . .
C18 C19 H19B 110.0 . .
H19A C19 H19B 108.3 . .
C19 C20 C21 107.4(8) . .
C19 C20 H20A 110.2 . .
C21 C20 H20A 110.2 . .
C19 C20 H20B 110.2 . .
C21 C20 H20B 110.2 . .
H20A C20 H20B 108.5 . .
N15 C21 C20 102.4(7) . .
N15 C21 H21A 111.3 . .
C20 C21 H21A 111.3 . .
N15 C21 H21B 111.3 . .
C20 C21 H21B 111.3 . .
H21A C21 H21B 109.2 . .
N15 C22 H22A 109.5 . .
N15 C22 H22B 109.5 . .
H22A C22 H22B 109.5 . .
N15 C22 H22C 109.5 . .
H22A C22 H22C 109.5 . .
H22B C22 H22C 109.5 . .
O3 C23 N16 125.3(16) . .
O3 C23 C24 119.4(18) . .
N16 C23 C24 115.3(14) . .
C25 C24 C23 98.1(12) . .
C25 C24 H24A 112.1 . .
C23 C24 H24A 112.1 . .
C25 C24 H24B 112.1 . .
C23 C24 H24B 112.1 . .
H24A C24 H24B 109.8 . .
C24 C25 C26 114.8(15) . .
C24 C25 H25A 108.6 . .
C26 C25 H25A 108.6 . .
C24 C25 H25B 108.6 . .
C26 C25 H25B 108.6 . .
H25A C25 H25B 107.5 . .
N16 C26 C25 98.7(17) . .
N16 C26 H26A 112.0 . .
C25 C26 H26A 112.0 . .
N16 C26 H26B 112.0 . .
C25 C26 H26B 112.0 . .
H26A C26 H26B 109.7 . .
N16 C27 H27A 109.5 . .
N16 C27 H27B 109.5 . .
H27A C27 H27B 109.5 . .
N16 C27 H27C 109.5 . .
H27A C27 H27C 109.5 . .
H27B C27 H27C 109.5 . .
C5 N1 C1 116.0(4) . .
C5 N1 Cd2 116.4(3) . 1_455
C1 N1 Cd2 127.5(3) . 1_455
N3 N2 C6 104.3(3) . .
N2 N3 N4 110.3(3) . .
N2 N3 Cd1 124.3(2) . .
N4 N3 Cd1 125.4(2) . .
N5 N4 N3 108.9(3) . .
N5 N4 Cd2 136.4(2) . .
N3 N4 Cd2 114.7(2) . .
N4 N5 C6 104.1(3) . .
C11 N6 C7 116.6(3) . .
C11 N6 Cd2 122.2(3) . 4
C7 N6 Cd2 121.2(3) . 4
N8 N7 C12 104.5(3) . .
N9 N8 N7 109.8(3) . .
N9 N8 Cd1 119.2(2) . .
N7 N8 Cd1 130.1(2) . .
N8 N9 N10 109.2(3) . .
N8 N9 Cd2 120.9(2) . .
N10 N9 Cd2 129.8(2) . .
N9 N10 C12 104.7(3) . .
N12 N11 Cd1 127.2(3) . .
N12 N11 Cd2 125.5(3) . .
Cd1 N11 Cd2 107.24(13) . .
N13 N12 N11 178.9(8) . .
C13 N14 C17 122.7(6) . .
C13 N14 C16 114.3(6) . .
C17 N14 C16 122.9(6) . .
C18 N15 C21 114.3(8) . .
C18 N15 C22 122.7(9) . .
C21 N15 C22 123.0(9) . .
C27 N16 C23 121.8(15) . .
C27 N16 C26 125.1(16) . .
C23 N16 C26 112.9(16) . .
C13 O1 Cd2 134.7(3) . .

loop_
_geom_bond_atom_site_label_1
_geom_bond_atom_site_label_2
_geom_bond_distance
_geom_bond_site_symmetry_2
Cd1 N11 2.294(3) .
Cd1 N11 2.294(3) 3_655
Cd1 N8 2.333(3) 3_655
Cd1 N8 2.333(3) .
Cd1 N3 2.341(3) 3_655
Cd1 N3 2.341(3) .
Cd2 O1 2.284(3) .
Cd2 N6 2.303(3) 4_556
Cd2 N11 2.313(3) .
Cd2 N1 2.375(3) 1_655
Cd2 N9 2.392(3) .
Cd2 N4 2.402(3) .
C1 N1 1.337(5) .
C1 C2 1.369(6) .
C1 H1 0.9300 .
C2 C3 1.382(6) .
C2 H2 0.9300 .
C3 C4 1.386(5) .
C3 C6 1.469(5) .
C4 C5 1.361(6) .
C4 H4 0.9300 .
C5 N1 1.335(5) .
C5 H5 0.9300 .
C6 N2 1.335(5) .
C6 N5 1.339(5) .
C7 N6 1.338(5) .
C7 C8 1.364(6) .
C7 H7 0.9300 .
C8 C9 1.383(5) .
C8 H8 0.9300 .
C9 C10 1.382(5) .
C9 C12 1.459(5) .
C10 C11 1.380(5) .
C10 H10 0.9300 .
C11 N6 1.331(5) .
C11 H11 0.9300 .
C12 N10 1.336(5) .
C12 N7 1.340(5) .
C13 O1 1.240(6) .
C13 N14 1.318(6) .
C13 C14 1.488(8) .
C14 C15 1.474(9) .
C14 H14A 0.9700 .
C14 H14B 0.9700 .
C15 C16 1.459(11) .
C15 H15A 0.9700 .
C15 H15B 0.9700 .
C16 N14 1.452(8) .
C16 H16A 0.9700 .
C16 H16B 0.9700 .
C17 N14 1.429(9) .
C17 H17A 0.9600 .
C17 H17B 0.9600 .
C17 H17C 0.9600 .
C18 O2 1.210(9) .
C18 N15 1.321(10) .
C18 C19 1.469(11) .
C19 C20 1.412(10) .
C19 H19A 0.9700 .
C19 H19B 0.9700 .
C20 C21 1.512(11) .
C20 H20A 0.9700 .
C20 H20B 0.9700 .
C21 N15 1.457(10) .
C21 H21A 0.9700 .
C21 H21B 0.9700 .
C22 N15 1.473(10) .
C22 H22A 0.9600 .
C22 H22B 0.9600 .
C22 H22C 0.9600 .
C23 O3 1.271(15) .
C23 N16 1.286(15) .
C23 C24 1.479(15) .
C24 C25 1.425(17) .
C24 H24A 0.9700 .
C24 H24B 0.9700 .
C25 C26 1.52(2) .
C25 H25A 0.9700 .
C25 H25B 0.9700 .
C26 N16 1.440(16) .
C26 H26A 0.9700 .
C26 H26B 0.9700 .
C27 N16 1.240(14) .
C27 H27A 0.9600 .
C27 H27B 0.9600 .
C27 H27C 0.9600 .
N1 Cd2 2.375(3) 1_455
N2 N3 1.316(4) .
N3 N4 1.336(4) .
N4 N5 1.334(4) .
N6 Cd2 2.303(3) 4
N7 N8 1.328(4) .
N8 N9 1.327(4) .
N9 N10 1.333(4) .
N11 N12 1.165(5) .
N12 N13 1.145(6) .

loop_
_geom_torsion_atom_site_label_1
_geom_torsion_atom_site_label_2
_geom_torsion_atom_site_label_3
_geom_torsion_atom_site_label_4
_geom_torsion
_geom_torsion_site_symmetry_1
_geom_torsion_site_symmetry_4
N1 C1 C2 C3 0.4(7) . .
C1 C2 C3 C4 -1.9(6) . .
C1 C2 C3 C6 176.4(4) . .
C2 C3 C4 C5 1.6(7) . .
C6 C3 C4 C5 -176.8(4) . .
C3 C4 C5 N1 0.2(8) . .
C2 C3 C6 N2 -173.2(4) . .
C4 C3 C6 N2 5.1(6) . .
C2 C3 C6 N5 6.8(6) . .
C4 C3 C6 N5 -174.9(4) . .
N6 C7 C8 C9 -1.1(9) . .
C7 C8 C9 C10 0.8(7) . .
C7 C8 C9 C12 -178.0(5) . .
C8 C9 C10 C11 -0.4(7) . .
C12 C9 C10 C11 178.5(4) . .
C9 C10 C11 N6 0.1(7) . .
C10 C9 C12 N10 -5.9(7) . .
C8 C9 C12 N10 173.0(4) . .
C10 C9 C12 N7 176.9(4) . .
C8 C9 C12 N7 -4.3(7) . .
O1 C13 C14 C15 -176.4(7) . .
N14 C13 C14 C15 6.9(9) . .
C13 C14 C15 C16 -11.8(11) . .
C14 C15 C16 N14 11.9(12) . .
O2 C18 C19 C20 179.1(11) . .
N15 C18 C19 C20 -0.1(13) . .
C18 C19 C20 C21 0.2(13) . .
C19 C20 C21 N15 -0.2(12) . .
O3 C23 C24 C25 179.5(17) . .
N16 C23 C24 C25 1(2) . .
C23 C24 C25 C26 2(3) . .
C24 C25 C26 N16 -4(3) . .
C4 C5 N1 C1 -1.7(7) . .
C4 C5 N1 Cd2 175.5(4) . 1_455
C2 C1 N1 C5 1.4(7) . .
C2 C1 N1 Cd2 -175.4(3) . 1_455
N5 C6 N2 N3 -0.3(5) . .
C3 C6 N2 N3 179.7(3) . .
C6 N2 N3 N4 0.4(4) . .
C6 N2 N3 Cd1 -177.9(3) . .
N11 Cd1 N3 N2 151.8(3) . .
N11 Cd1 N3 N2 -28.2(3) 3_655 .
N8 Cd1 N3 N2 59.3(3) 3_655 .
N8 Cd1 N3 N2 -120.7(3) . .
N3 Cd1 N3 N2 102(100) 3_655 .
N11 Cd1 N3 N4 -26.3(3) . .
N11 Cd1 N3 N4 153.7(3) 3_655 .
N8 Cd1 N3 N4 -118.8(3) 3_655 .
N8 Cd1 N3 N4 61.2(3) . .
N3 Cd1 N3 N4 -76(100) 3_655 .
N2 N3 N4 N5 -0.3(4) . .
Cd1 N3 N4 N5 178.0(2) . .
N2 N3 N4 Cd2 177.4(2) . .
Cd1 N3 N4 Cd2 -4.4(4) . .
O1 Cd2 N4 N5 -59.2(4) . .
N6 Cd2 N4 N5 27.8(4) 4_556 .
N11 Cd2 N4 N5 -151.1(4) . .
N1 Cd2 N4 N5 161.6(4) 1_655 .
N9 Cd2 N4 N5 122.4(4) . .
O1 Cd2 N4 N3 124.0(3) . .
N6 Cd2 N4 N3 -149.0(3) 4_556 .
N11 Cd2 N4 N3 32.1(3) . .
N1 Cd2 N4 N3 -15.3(7) 1_655 .
N9 Cd2 N4 N3 -54.4(3) . .
N3 N4 N5 C6 0.1(4) . .
Cd2 N4 N5 C6 -176.8(3) . .
N2 C6 N5 N4 0.1(4) . .
C3 C6 N5 N4 -179.9(4) . .
C10 C11 N6 C7 -0.2(7) . .
C10 C11 N6 Cd2 178.8(3) . 4
C8 C7 N6 C11 0.7(8) . .
C8 C7 N6 Cd2 -178.3(4) . 4
N10 C12 N7 N8 0.4(5) . .
C9 C12 N7 N8 178.0(4) . .
C12 N7 N8 N9 -0.6(5) . .
C12 N7 N8 Cd1 -169.4(3) . .
N11 Cd1 N8 N9 32.5(3) . .
N11 Cd1 N8 N9 -147.5(3) 3_655 .
N8 Cd1 N8 N9 -58.8(3) 3_655 .
N3 Cd1 N8 N9 129.3(3) 3_655 .
N3 Cd1 N8 N9 -50.7(3) . .
N11 Cd1 N8 N7 -159.6(4) . .
N11 Cd1 N8 N7 20.4(4) 3_655 .
N8 Cd1 N8 N7 109.0(3) 3_655 .
N3 Cd1 N8 N7 -62.8(4) 3_655 .
N3 Cd1 N8 N7 117.2(4) . .
N7 N8 N9 N10 0.5(5) . .
Cd1 N8 N9 N10 170.7(3) . .
N7 N8 N9 Cd2 -179.2(3) . .
Cd1 N8 N9 Cd2 -9.0(4) . .
O1 Cd2 N9 N8 -86(2) . .
N6 Cd2 N9 N8 158.3(3) 4_556 .
N11 Cd2 N9 N8 -19.3(3) . .
N1 Cd2 N9 N8 -106.3(3) 1_655 .
N4 Cd2 N9 N8 65.1(3) . .
O1 Cd2 N9 N10 94(2) . .
N6 Cd2 N9 N10 -21.4(3) 4_556 .
N11 Cd2 N9 N10 161.0(3) . .
N1 Cd2 N9 N10 74.1(3) 1_655 .
N4 Cd2 N9 N10 -114.6(3) . .
N8 N9 N10 C12 -0.3(4) . .
Cd2 N9 N10 C12 179.5(3) . .
N7 C12 N10 N9 -0.1(5) . .
C9 C12 N10 N9 -177.7(4) . .
N11 Cd1 N11 N12 178(100) 3_655 .
N8 Cd1 N11 N12 -43.8(5) 3_655 .
N8 Cd1 N11 N12 136.2(5) . .
N3 Cd1 N11 N12 42.2(5) 3_655 .
N3 Cd1 N11 N12 -137.8(5) . .
N11 Cd1 N11 Cd2 0(47) 3_655 .
N8 Cd1 N11 Cd2 138.71(15) 3_655 .
N8 Cd1 N11 Cd2 -41.29(15) . .
N3 Cd1 N11 Cd2 -135.38(15) 3_655 .
N3 Cd1 N11 Cd2 44.62(15) . .
O1 Cd2 N11 N12 37.3(5) . .
N6 Cd2 N11 N12 110(2) 4_556 .
N1 Cd2 N11 N12 -54.6(4) 1_655 .
N9 Cd2 N11 N12 -139.8(5) . .
N4 Cd2 N11 N12 135.5(5) . .
O1 Cd2 N11 Cd1 -145.13(15) . .
N6 Cd2 N11 Cd1 -73(3) 4_556 .
N1 Cd2 N11 Cd1 122.97(15) 1_655 .
N9 Cd2 N11 Cd1 37.83(14) . .
N4 Cd2 N11 Cd1 -46.93(14) . .
Cd1 N11 N12 N13 100(35) . .
Cd2 N11 N12 N13 -83(35) . .
O1 C13 N14 C17 4.0(11) . .
C14 C13 N14 C17 -179.2(8) . .
O1 C13 N14 C16 -176.2(7) . .
C14 C13 N14 C16 0.6(9) . .
C15 C16 N14 C13 -7.9(11) . .
C15 C16 N14 C17 171.9(9) . .
O2 C18 N15 C21 -179.1(10) . .
C19 C18 N15 C21 -0.1(11) . .
O2 C18 N15 C22 0.9(16) . .
C19 C18 N15 C22 180.0(8) . .
C20 C21 N15 C18 0.1(11) . .
C20 C21 N15 C22 -179.9(8) . .
O3 C23 N16 C27 3(2) . .
C24 C23 N16 C27 -179.1(13) . .
O3 C23 N16 C26 177.7(17) . .
C24 C23 N16 C26 -4(2) . .
C25 C26 N16 C27 179.4(17) . .
C25 C26 N16 C23 5(2) . .
N14 C13 O1 Cd2 -174.1(4) . .
C14 C13 O1 Cd2 9.8(9) . .
N6 Cd2 O1 C13 -136.0(5) 4_556 .
N11 Cd2 O1 C13 41.6(5) . .
N1 Cd2 O1 C13 128.3(5) 1_655 .
N9 Cd2 O1 C13 108.1(19) . .
N4 Cd2 O1 C13 -42.8(5) . .
